data_7210129
loop_
_publ_author_name
'Chen, Zhaofei'
'An, Haiyan'
'Zhang, Hua'
'Hu, Ying'

_publ_section_title
;
 Metal(ii)-directed self-assembly of amino acid functionalized
 polyoxometalates
;
_journal_issue 23
_journal_name_full CrystEngComm
_journal_page_first 4711
_journal_paper_doi 10.1039/c3ce40129d
_journal_volume 15
_journal_year 2013
_chemical_formula_sum 'C12 H50 Mo8 N4 O40 Zn'
_chemical_formula_weight 1723.47
_chemical_name_systematic
;
?
;
_space_group_IT_number 2
_symmetry_cell_setting triclinic
_symmetry_space_group_name_Hall '-P 1'
_symmetry_space_group_name_H-M 'P -1'
_atom_sites_solution_primary direct
_atom_sites_solution_secondary difmap
_audit_creation_method SHELXL-97
_cell_angle_alpha 117.5610(10)
_cell_angle_beta 90.0820(10)
_cell_angle_gamma 110.5770(10)
_cell_formula_units_Z 1
_cell_length_a 9.7735(3)
_cell_length_b 11.6942(4)
_cell_length_c 12.0719(4)
_cell_measurement_reflns_used 8950
_cell_measurement_temperature 293(2)
_cell_measurement_theta_max 25.00
_cell_measurement_theta_min 1.94
_cell_volume 1122.53(7)
_computing_molecular_graphics 'Bruker SHELXTL'
_computing_publication_material 'Bruker SHELXTL'
_computing_structure_refinement 'SHELXL-97 (Sheldrick, 1997)'
_computing_structure_solution 'SHELXS-97 (Sheldrick, 1990)'
_diffrn_ambient_temperature 293(2)
_diffrn_detector_area_resol_mean 0.01
_diffrn_measured_fraction_theta_full 0.997
_diffrn_measured_fraction_theta_max 0.997
_diffrn_measurement_device_type 'Bruker Smart Apex CCD'
_diffrn_measurement_method \w-2\q
_diffrn_radiation_monochromator graphite
_diffrn_radiation_source 'fine-focus sealed tube'
_diffrn_radiation_type MoK\a
_diffrn_radiation_wavelength 0.71073
_diffrn_reflns_av_R_equivalents 0.0202
_diffrn_reflns_av_sigmaI/netI 0.0245
_diffrn_reflns_limit_h_max 11
_diffrn_reflns_limit_h_min -11
_diffrn_reflns_limit_k_max 13
_diffrn_reflns_limit_k_min -13
_diffrn_reflns_limit_l_max 14
_diffrn_reflns_limit_l_min -14
_diffrn_reflns_number 8950
_diffrn_reflns_theta_full 25.00
_diffrn_reflns_theta_max 25.00
_diffrn_reflns_theta_min 1.94
_diffrn_standards_decay_% none
_diffrn_standards_interval_count 0
_diffrn_standards_interval_time 0
_diffrn_standards_number 0
_exptl_absorpt_coefficient_mu 2.798
_exptl_absorpt_correction_T_max 0.588
_exptl_absorpt_correction_T_min 0.516
_exptl_absorpt_correction_type empirical
_exptl_absorpt_process_details 'ABSCOR by T.Higashi 8 March, 1995'
_exptl_crystal_colour colorless
_exptl_crystal_density_diffrn 2.549
_exptl_crystal_density_method 'not measured'
_exptl_crystal_description block
_exptl_crystal_F_000 836
_exptl_crystal_size_max 0.24
_exptl_crystal_size_mid 0.22
_exptl_crystal_size_min 0.19
_refine_diff_density_max 1.515
_refine_diff_density_min -0.864
_refine_diff_density_rms 0.150
_refine_ls_extinction_method none
_refine_ls_goodness_of_fit_ref 1.153
_refine_ls_hydrogen_treatment constr
_refine_ls_matrix_type full
_refine_ls_number_parameters 313
_refine_ls_number_reflns 3947
_refine_ls_number_restraints 30
_refine_ls_restrained_S_all 1.168
_refine_ls_R_factor_all 0.0357
_refine_ls_R_factor_gt 0.0343
_refine_ls_shift/su_max 0.001
_refine_ls_shift/su_mean 0.000
_refine_ls_structure_factor_coef Fsqd
_refine_ls_weighting_details 'calc w=1/[\s^2^(Fo^2^)+(0.0328P)^2^+6.5737P] where P=(Fo^2^+2Fc^2^)/3'
_refine_ls_weighting_scheme calc
_refine_ls_wR_factor_gt 0.0895
_refine_ls_wR_factor_ref 0.0903
_reflns_number_gt 3776
_reflns_number_total 3947
_reflns_threshold_expression >2sigma(I)
_cod_data_source_file c3ce40129d.txt
_cod_data_source_block 5
_cod_depositor_comments
;
The following automatic conversions were performed:

'_symmetry_cell_setting' value 'Triclinic' changed to 'triclinic'
according to /home/saulius/struct/CIF-dictionaries/cif_core.dic
dictionary named 'cif_core.dic' version 2.4.2 from 2011-04-26.

Automatic conversion script
Id: cif_fix_values 1891 2012-01-12 08:04:46Z andrius 
;
_cod_original_cell_volume 1122.53(6)
_cod_original_sg_symbol_H-M P-1
_cod_database_code 7210129

loop_
_symmetry_equiv_pos_as_xyz
'x, y, z'
'-x, -y, -z'

loop_
_atom_site_label
_atom_site_type_symbol
_atom_site_fract_x
_atom_site_fract_y
_atom_site_fract_z
_atom_site_U_iso_or_equiv
_atom_site_adp_type
_atom_site_occupancy
_atom_site_symmetry_multiplicity
_atom_site_calc_flag
_atom_site_refinement_flags
Mo1 Mo 0.65605(5) 0.46802(5) 0.00951(4) 0.01925(13) Uani 1 1 d .
Mo2 Mo 0.73011(6) 0.80897(5) 0.25323(5) 0.02486(14) Uani 1 1 d .
Mo3 Mo 0.45513(5) 0.54780(5) 0.25296(5) 0.02333(14) Uani 1 1 d .
Mo4 Mo 0.10633(5) 0.24306(5) -0.00612(5) 0.02371(13) Uani 1 1 d .
Zn1 Zn 0.5000 0.0000 0.0000 0.0326(2) Uani 1 2 d S
O1 O 0.7452(5) 0.3593(4) -0.0670(4) 0.0300(9) Uani 1 1 d .
O2 O 0.8132(4) 0.6429(4) 0.1184(4) 0.0243(8) Uani 1 1 d .
O3 O 0.5288(4) 0.6212(4) 0.1108(3) 0.0206(8) Uani 1 1 d .
O4 O 0.5856(4) 0.4202(4) 0.1227(4) 0.0254(8) Uani 1 1 d .
O5 O 0.7769(4) 0.8469(4) 0.1129(4) 0.0270(9) Uani 1 1 d .
O6 O 0.8996(5) 0.9031(5) 0.3530(4) 0.0422(11) Uani 1 1 d .
O7 O 0.6297(6) 0.9127(5) 0.3113(5) 0.0418(11) Uani 1 1 d .
O8 O 0.6564(4) 0.6840(4) 0.3227(4) 0.0284(9) Uani 1 1 d .
O9 O 0.3663(5) 0.6567(5) 0.3335(4) 0.0385(11) Uani 1 1 d .
O10 O 0.4369(5) 0.4481(5) 0.3241(4) 0.0398(11) Uani 1 1 d .
O11 O 0.3084(4) 0.4240(4) 0.0970(4) 0.0247(8) Uani 1 1 d .
O12 O -0.0648(5) 0.1527(5) -0.1057(5) 0.0406(11) Uani 1 1 d .
O13 O 0.0955(5) 0.1774(5) 0.0933(4) 0.0380(11) Uani 1 1 d .
O14 O 0.0399(5) 0.4065(5) 0.1105(4) 0.0345(10) Uani 1 1 d .
O15 O -0.1251(6) 0.3139(5) 0.2050(6) 0.0541(14) Uani 1 1 d .
C1 C -0.0390(7) 0.4127(7) 0.1959(6) 0.0318(14) Uani 1 1 d .
C2 C -0.0111(11) 0.5620(8) 0.2980(8) 0.061(2) Uani 1 1 d U
C3 C -0.0890(17) 0.5935(17) 0.3963(15) 0.044(3) Uani 0.50 1 d P
C3A C 0.0226(16) 0.5984(14) 0.4263(11) 0.035(3) Uani 0.50 1 d P
C4 C 0.0079(10) 0.7384(9) 0.5268(8) 0.058(2) Uani 1 1 d .
C5 C -0.1310(15) 0.7252(14) 0.5822(13) 0.098(4) Uani 1 1 d U
H5A H -0.2144 0.6516 0.5131 0.118 Uiso 1 1 calc R
H5B H -0.1238 0.6921 0.6414 0.118 Uiso 1 1 calc R
C6 C -0.1682(15) 0.8408(13) 0.6451(12) 0.096(4) Uani 1 1 d U
H6A H -0.2004 0.8568 0.5794 0.115 Uiso 1 1 calc R
H6B H -0.0754 0.9203 0.6956 0.115 Uiso 1 1 calc R
N1 N 0.0587(5) 0.6624(5) 0.2534(5) 0.0284(11) Uani 1 1 d .
H1A H 0.0739 0.7488 0.3145 0.043 Uiso 1 1 calc R
H1B H -0.0009 0.6402 0.1845 0.043 Uiso 1 1 calc R
H1C H 0.1456 0.6590 0.2341 0.043 Uiso 1 1 calc R
N2 N -0.2731(8) 0.8526(8) 0.7257(7) 0.0619(19) Uani 1 1 d .
H2A H -0.2805 0.9347 0.7526 0.093 Uiso 1 1 calc R
H2B H -0.2434 0.8476 0.7925 0.093 Uiso 1 1 calc R
H2C H -0.3615 0.7829 0.6829 0.093 Uiso 1 1 calc R
O1W O 0.7142(5) 0.0246(5) 0.0542(6) 0.0527(14) Uani 1 1 d .
O2W O 0.4211(6) -0.0784(5) 0.1287(5) 0.0498(13) Uani 1 1 d .
O3W O 0.5408(6) 0.1968(5) 0.1520(5) 0.0479(13) Uani 1 1 d .
O4W O 0.3140(8) 0.9205(7) 0.4120(6) 0.085(2) Uani 1 1 d .
O5W O 0.581(2) 0.309(2) 0.4135(16) 0.103(5) Uani 0.50 1 d PU
O6W O 0.551(2) 0.172(2) 0.3940(17) 0.113(6) Uani 0.50 1 d PU

loop_
_atom_site_aniso_label
_atom_site_aniso_U_11
_atom_site_aniso_U_22
_atom_site_aniso_U_33
_atom_site_aniso_U_23
_atom_site_aniso_U_13
_atom_site_aniso_U_12
Mo1 0.0210(2) 0.0169(2) 0.0211(3) 0.0097(2) 0.00472(18) 0.00835(18)
Mo2 0.0290(3) 0.0185(2) 0.0204(3) 0.0058(2) 0.0040(2) 0.0077(2)
Mo3 0.0260(3) 0.0241(3) 0.0183(3) 0.0099(2) 0.00592(19) 0.0091(2)
Mo4 0.0248(3) 0.0193(2) 0.0240(3) 0.0101(2) 0.0056(2) 0.0063(2)
Zn1 0.0337(5) 0.0240(5) 0.0454(6) 0.0196(5) 0.0129(5) 0.0137(4)
O1 0.034(2) 0.028(2) 0.035(2) 0.0156(19) 0.0145(19) 0.0189(18)
O2 0.0236(19) 0.021(2) 0.025(2) 0.0109(17) 0.0001(16) 0.0067(16)
O3 0.0236(19) 0.0185(18) 0.0194(19) 0.0088(16) 0.0064(15) 0.0091(15)
O4 0.030(2) 0.024(2) 0.024(2) 0.0126(17) 0.0070(17) 0.0116(17)
O5 0.033(2) 0.023(2) 0.028(2) 0.0141(18) 0.0100(17) 0.0132(17)
O6 0.040(3) 0.033(2) 0.034(3) 0.013(2) -0.006(2) 0.000(2)
O7 0.053(3) 0.031(2) 0.041(3) 0.012(2) 0.019(2) 0.024(2)
O8 0.031(2) 0.030(2) 0.020(2) 0.0112(18) 0.0038(17) 0.0092(18)
O9 0.039(2) 0.039(3) 0.032(2) 0.010(2) 0.013(2) 0.021(2)
O10 0.047(3) 0.044(3) 0.035(3) 0.028(2) 0.012(2) 0.014(2)
O11 0.0245(19) 0.021(2) 0.027(2) 0.0122(17) 0.0041(16) 0.0065(16)
O12 0.028(2) 0.039(3) 0.042(3) 0.013(2) 0.004(2) 0.008(2)
O13 0.052(3) 0.033(2) 0.037(3) 0.022(2) 0.017(2) 0.017(2)
O14 0.034(2) 0.033(2) 0.041(3) 0.019(2) 0.018(2) 0.0178(19)
O15 0.051(3) 0.038(3) 0.069(4) 0.026(3) 0.032(3) 0.012(2)
C1 0.029(3) 0.029(3) 0.030(3) 0.009(3) 0.007(3) 0.012(3)
C2 0.104(6) 0.033(4) 0.037(4) 0.017(3) 0.031(4) 0.020(4)
C3 0.047(8) 0.061(9) 0.055(9) 0.041(8) 0.035(7) 0.038(7)
C3A 0.049(8) 0.039(7) 0.018(6) 0.012(6) 0.006(5) 0.023(6)
C4 0.073(6) 0.051(5) 0.043(4) 0.017(4) 0.033(4) 0.025(4)
C5 0.123(8) 0.104(7) 0.112(7) 0.073(6) 0.053(6) 0.065(6)
C6 0.116(7) 0.086(6) 0.103(7) 0.045(5) 0.075(6) 0.061(5)
N1 0.029(3) 0.029(3) 0.025(3) 0.011(2) 0.007(2) 0.014(2)
N2 0.064(4) 0.056(4) 0.064(5) 0.027(4) 0.017(4) 0.026(4)
O1W 0.036(3) 0.044(3) 0.084(4) 0.038(3) 0.003(3) 0.013(2)
O2W 0.065(3) 0.035(3) 0.052(3) 0.028(3) 0.020(3) 0.013(2)
O3W 0.068(3) 0.030(3) 0.051(3) 0.021(2) 0.019(3) 0.022(2)
O4W 0.066(4) 0.072(4) 0.061(4) -0.002(3) 0.000(3) 0.018(3)
O5W 0.113(9) 0.117(9) 0.082(8) 0.050(7) 0.020(7) 0.047(7)
O6W 0.127(9) 0.117(9) 0.097(9) 0.036(7) 0.002(7) 0.074(8)

loop_
_atom_type_symbol
_atom_type_description
_atom_type_scat_dispersion_real
_atom_type_scat_dispersion_imag
_atom_type_scat_source
C C 0.0033 0.0016 'International Tables Vol C Tables 4.2.6.8 and 6.1.1.4'
H H 0.0000 0.0000 'International Tables Vol C Tables 4.2.6.8 and 6.1.1.4'
Mo Mo -1.6832 0.6857 'International Tables Vol C Tables 4.2.6.8 and 6.1.1.4'
N N 0.0061 0.0033 'International Tables Vol C Tables 4.2.6.8 and 6.1.1.4'
O O 0.0106 0.0060 'International Tables Vol C Tables 4.2.6.8 and 6.1.1.4'
Zn Zn 0.2839 1.4301 'International Tables Vol C Tables 4.2.6.8 and 6.1.1.4'

loop_
_geom_angle_atom_site_label_1
_geom_angle_atom_site_label_2
_geom_angle_atom_site_label_3
_geom_angle
_geom_angle_site_symmetry_1
_geom_angle_site_symmetry_3
O1 Mo1 O4 103.99(19) . .
O1 Mo1 O2 103.78(19) . .
O4 Mo1 O2 99.75(18) . .
O1 Mo1 O3 102.15(18) . 2_665
O4 Mo1 O3 98.10(17) . 2_665
O2 Mo1 O3 143.72(16) . 2_665
O1 Mo1 O11 98.83(18) . 2_665
O4 Mo1 O11 157.09(17) . 2_665
O2 Mo1 O11 76.44(15) . 2_665
O3 Mo1 O11 74.87(15) 2_665 2_665
O1 Mo1 O3 178.08(17) . .
O4 Mo1 O3 77.67(15) . .
O2 Mo1 O3 76.76(15) . .
O3 Mo1 O3 76.58(15) 2_665 .
O11 Mo1 O3 79.48(14) 2_665 .
O1 Mo1 Mo3 91.58(15) . 2_665
O4 Mo1 Mo3 140.96(13) . 2_665
O2 Mo1 Mo3 111.12(12) . 2_665
O3 Mo1 Mo3 43.14(11) 2_665 2_665
O11 Mo1 Mo3 34.70(10) 2_665 2_665
O3 Mo1 Mo3 86.52(9) . 2_665
O1 Mo1 Mo4 98.03(14) . 2_665
O4 Mo1 Mo4 138.06(13) . 2_665
O2 Mo1 Mo4 39.74(12) . 2_665
O3 Mo1 Mo4 111.66(11) 2_665 2_665
O11 Mo1 Mo4 37.59(10) 2_665 2_665
O3 Mo1 Mo4 81.19(9) . 2_665
Mo3 Mo1 Mo4 72.063(15) 2_665 2_665
O1 Mo1 Mo1 145.37(15) . 2_665
O4 Mo1 Mo1 85.94(13) . 2_665
O2 Mo1 Mo1 107.11(12) . 2_665
O3 Mo1 Mo1 43.24(11) 2_665 2_665
O11 Mo1 Mo1 73.97(10) 2_665 2_665
O3 Mo1 Mo1 33.34(9) . 2_665
Mo3 Mo1 Mo1 62.931(16) 2_665 2_665
Mo4 Mo1 Mo1 95.775(19) 2_665 2_665
O6 Mo2 O7 105.9(2) . .
O6 Mo2 O8 94.8(2) . .
O7 Mo2 O8 101.5(2) . .
O6 Mo2 O5 100.6(2) . .
O7 Mo2 O5 95.7(2) . .
O8 Mo2 O5 152.76(17) . .
O6 Mo2 O3 159.5(2) . .
O7 Mo2 O3 92.65(19) . .
O8 Mo2 O3 72.61(15) . .
O5 Mo2 O3 85.78(15) . .
O6 Mo2 O2 90.3(2) . .
O7 Mo2 O2 162.13(19) . .
O8 Mo2 O2 84.01(16) . .
O5 Mo2 O2 73.62(15) . .
O3 Mo2 O2 72.62(13) . .
O6 Mo2 Mo3 126.14(16) . .
O7 Mo2 Mo3 89.81(16) . .
O8 Mo2 Mo3 31.37(12) . .
O5 Mo2 Mo3 129.30(12) . .
O3 Mo2 Mo3 43.57(9) . .
O2 Mo2 Mo3 86.32(10) . .
O6 Mo2 Mo4 90.15(17) . 2_665
O7 Mo2 Mo4 127.07(17) . 2_665
O8 Mo2 Mo4 127.50(12) . 2_665
O5 Mo2 Mo4 31.34(12) . 2_665
O3 Mo2 Mo4 85.27(9) . 2_665
O2 Mo2 Mo4 43.65(10) . 2_665
Mo3 Mo2 Mo4 120.684(18) . 2_665
O10 Mo3 O9 104.9(2) . .
O10 Mo3 O8 103.4(2) . .
O9 Mo3 O8 98.2(2) . .
O10 Mo3 O11 103.9(2) . .
O9 Mo3 O11 98.1(2) . .
O8 Mo3 O11 143.11(17) . .
O10 Mo3 O3 155.70(19) . .
O9 Mo3 O3 99.44(19) . .
O8 Mo3 O3 72.87(15) . .
O11 Mo3 O3 71.95(15) . .
O10 Mo3 O4 85.23(19) . .
O9 Mo3 O4 169.90(19) . .
O8 Mo3 O4 78.85(16) . .
O11 Mo3 O4 79.31(15) . .
O3 Mo3 O4 70.47(13) . .
O10 Mo3 Mo1 142.62(16) . 2_665
O9 Mo3 Mo1 89.93(16) . 2_665
O8 Mo3 Mo1 108.21(12) . 2_665
O11 Mo3 Mo1 39.16(11) . 2_665
O3 Mo3 Mo1 35.65(9) . 2_665
O4 Mo3 Mo1 81.93(10) . 2_665
O10 Mo3 Mo2 135.00(16) . .
O9 Mo3 Mo2 90.92(16) . .
O8 Mo3 Mo2 31.77(12) . .
O11 Mo3 Mo2 115.34(12) . .
O3 Mo3 Mo2 43.45(9) . .
O4 Mo3 Mo2 81.51(9) . .
Mo1 Mo3 Mo2 77.350(16) 2_665 .
O13 Mo4 O12 105.7(2) . .
O13 Mo4 O5 98.4(2) . 2_665
O12 Mo4 O5 101.6(2) . 2_665
O13 Mo4 O14 96.0(2) . .
O12 Mo4 O14 89.8(2) . .
O5 Mo4 O14 158.42(17) 2_665 .
O13 Mo4 O11 97.44(19) . .
O12 Mo4 O11 153.4(2) . .
O5 Mo4 O11 87.55(16) 2_665 .
O14 Mo4 O11 74.66(16) . .
O13 Mo4 O2 164.74(19) . 2_665
O12 Mo4 O2 89.15(19) . 2_665
O5 Mo4 O2 74.85(15) 2_665 2_665
O14 Mo4 O2 87.20(16) . 2_665
O11 Mo4 O2 68.98(14) . 2_665
O13 Mo4 Mo2 130.47(16) . 2_665
O12 Mo4 Mo2 90.11(16) . 2_665
O5 Mo4 Mo2 32.12(12) 2_665 2_665
O14 Mo4 Mo2 131.34(12) . 2_665
O11 Mo4 Mo2 84.55(11) . 2_665
O2 Mo4 Mo2 44.14(10) 2_665 2_665
O13 Mo4 Mo1 135.09(16) . 2_665
O12 Mo4 Mo1 117.71(17) . 2_665
O5 Mo4 Mo1 84.22(12) 2_665 2_665
O14 Mo4 Mo1 74.24(12) . 2_665
O11 Mo4 Mo1 37.68(10) . 2_665
O2 Mo4 Mo1 32.07(9) 2_665 2_665
Mo2 Mo4 Mo1 63.077(14) 2_665 2_665
O3W Zn1 O3W 180.0(5) . 2_655
O3W Zn1 O1W 90.2(2) . 2_655
O3W Zn1 O1W 89.8(2) 2_655 2_655
O3W Zn1 O1W 89.8(2) . .
O3W Zn1 O1W 90.2(2) 2_655 .
O1W Zn1 O1W 180.0(3) 2_655 .
O3W Zn1 O2W 94.01(19) . 2_655
O3W Zn1 O2W 85.99(19) 2_655 2_655
O1W Zn1 O2W 90.5(2) 2_655 2_655
O1W Zn1 O2W 89.5(2) . 2_655
O3W Zn1 O2W 85.99(19) . .
O3W Zn1 O2W 94.01(19) 2_655 .
O1W Zn1 O2W 89.5(2) 2_655 .
O1W Zn1 O2W 90.5(2) . .
O2W Zn1 O2W 180.0(2) 2_655 .
Mo1 O2 Mo4 108.19(17) . 2_665
Mo1 O2 Mo2 112.76(18) . .
Mo4 O2 Mo2 92.21(14) 2_665 .
Mo1 O3 Mo2 153.70(19) 2_665 .
Mo1 O3 Mo3 101.21(15) 2_665 .
Mo2 O3 Mo3 92.98(14) . .
Mo1 O3 Mo1 103.42(15) 2_665 .
Mo2 O3 Mo1 96.79(13) . .
Mo3 O3 Mo1 96.36(13) . .
Mo1 O4 Mo3 115.46(19) . .
Mo4 O5 Mo2 116.5(2) 2_665 .
Mo3 O8 Mo2 116.9(2) . .
Mo3 O11 Mo4 148.0(2) . .
Mo3 O11 Mo1 106.14(17) . 2_665
Mo4 O11 Mo1 104.73(16) . 2_665
C1 O14 Mo4 128.2(4) . .
O15 C1 O14 126.8(6) . .
O15 C1 C2 119.5(6) . .
O14 C1 C2 113.6(6) . .
C3 C2 C3A 47.4(9) . .
C3 C2 N1 121.3(9) . .
C3A C2 N1 121.7(8) . .
C3 C2 C1 123.4(9) . .
C3A C2 C1 117.9(8) . .
N1 C2 C1 111.1(6) . .
C3A C3 C2 67.4(10) . .
C3A C3 C4 67.3(11) . .
C2 C3 C4 113.7(11) . .
C3 C3A C2 65.2(10) . .
C3 C3A C4 71.8(11) . .
C2 C3A C4 115.2(10) . .
C5 C4 C3A 117.8(9) . .
C5 C4 C3 89.0(9) . .
C3A C4 C3 40.9(7) . .
C6 C5 C4 120.3(11) . .
C6 C5 H5A 107.2 . .
C4 C5 H5A 107.2 . .
C6 C5 H5B 107.2 . .
C4 C5 H5B 107.2 . .
H5A C5 H5B 106.9 . .
C5 C6 N2 125.7(11) . .
C5 C6 H6A 105.9 . .
N2 C6 H6A 105.9 . .
C5 C6 H6B 105.9 . .
N2 C6 H6B 105.9 . .
H6A C6 H6B 106.2 . .
C2 N1 H1A 109.5 . .
C2 N1 H1B 109.5 . .
H1A N1 H1B 109.5 . .
C2 N1 H1C 109.5 . .
H1A N1 H1C 109.5 . .
H1B N1 H1C 109.5 . .
C6 N2 H2A 109.5 . .
C6 N2 H2B 109.5 . .
H2A N2 H2B 109.5 . .
C6 N2 H2C 109.5 . .
H2A N2 H2C 109.5 . .
H2B N2 H2C 109.5 . .

loop_
_geom_bond_atom_site_label_1
_geom_bond_atom_site_label_2
_geom_bond_distance
_geom_bond_site_symmetry_2
Mo1 O1 1.709(4) .
Mo1 O4 1.758(4) .
Mo1 O2 1.889(4) .
Mo1 O3 1.931(4) 2_665
Mo1 O11 2.136(4) 2_665
Mo1 O3 2.407(4) .
Mo1 Mo3 3.2497(7) 2_665
Mo1 Mo4 3.3799(6) 2_665
Mo1 Mo1 3.4172(9) 2_665
Mo2 O6 1.701(4) .
Mo2 O7 1.725(4) .
Mo2 O8 1.937(4) .
Mo2 O5 1.957(4) .
Mo2 O3 2.260(4) .
Mo2 O2 2.295(4) .
Mo2 Mo3 3.2821(7) .
Mo2 Mo4 3.2928(7) 2_665
Mo3 O10 1.706(4) .
Mo3 O9 1.719(4) .
Mo3 O8 1.915(4) .
Mo3 O11 1.926(4) .
Mo3 O3 2.265(4) .
Mo3 O4 2.344(4) .
Mo3 Mo1 3.2497(7) 2_665
Mo4 O13 1.685(4) .
Mo4 O12 1.713(4) .
Mo4 O5 1.915(4) 2_665
Mo4 O14 2.108(4) .
Mo4 O11 2.132(4) .
Mo4 O2 2.275(4) 2_665
Mo4 Mo2 3.2928(7) 2_665
Mo4 Mo1 3.3799(6) 2_665
Zn1 O3W 2.066(5) .
Zn1 O3W 2.066(5) 2_655
Zn1 O1W 2.072(5) 2_655
Zn1 O1W 2.072(5) .
Zn1 O2W 2.162(5) 2_655
Zn1 O2W 2.162(5) .
O2 Mo4 2.275(4) 2_665
O3 Mo1 1.931(4) 2_665
O5 Mo4 1.915(4) 2_665
O11 Mo1 2.136(4) 2_665
O14 C1 1.279(8) .
O15 C1 1.220(8) .
C1 C2 1.522(10) .
C2 C3 1.385(15) .
C2 C3A 1.407(14) .
C2 N1 1.469(9) .
C3 C3A 1.122(19) .
C3 C4 1.627(19) .
C3A C4 1.581(15) .
C4 C5 1.506(14) .
C5 C6 1.390(15) .
C5 H5A 0.9700 .
C5 H5B 0.9700 .
C6 N2 1.412(11) .
C6 H6A 0.9700 .
C6 H6B 0.9700 .
N1 H1A 0.8900 .
N1 H1B 0.8900 .
N1 H1C 0.8900 .
N2 H2A 0.8900 .
N2 H2B 0.8900 .
N2 H2C 0.8900 .
O5W O6W 1.43(2) .

loop_
_geom_torsion_atom_site_label_1
_geom_torsion_atom_site_label_2
_geom_torsion_atom_site_label_3
_geom_torsion_atom_site_label_4
_geom_torsion
_geom_torsion_site_symmetry_1
_geom_torsion_site_symmetry_4
O6 Mo2 Mo3 O10 -11.3(3) . .
O7 Mo2 Mo3 O10 -121.0(3) . .
O8 Mo2 Mo3 O10 -8.1(3) . .
O5 Mo2 Mo3 O10 141.7(3) . .
O3 Mo2 Mo3 O10 144.9(3) . .
O2 Mo2 Mo3 O10 76.4(3) . .
Mo4 Mo2 Mo3 O10 104.7(2) 2_665 .
O6 Mo2 Mo3 O9 101.0(3) . .
O7 Mo2 Mo3 O9 -8.7(2) . .
O8 Mo2 Mo3 O9 104.2(3) . .
O5 Mo2 Mo3 O9 -106.0(2) . .
O3 Mo2 Mo3 O9 -102.8(2) . .
O2 Mo2 Mo3 O9 -171.29(19) . .
Mo4 Mo2 Mo3 O9 -143.08(16) 2_665 .
O6 Mo2 Mo3 O8 -3.2(3) . .
O7 Mo2 Mo3 O8 -112.9(3) . .
O5 Mo2 Mo3 O8 149.8(3) . .
O3 Mo2 Mo3 O8 153.0(3) . .
O2 Mo2 Mo3 O8 84.5(3) . .
Mo4 Mo2 Mo3 O8 112.7(2) 2_665 .
O6 Mo2 Mo3 O11 -159.6(3) . .
O7 Mo2 Mo3 O11 90.7(2) . .
O8 Mo2 Mo3 O11 -156.4(3) . .
O5 Mo2 Mo3 O11 -6.5(2) . .
O3 Mo2 Mo3 O11 -3.35(19) . .
O2 Mo2 Mo3 O11 -71.85(16) . .
Mo4 Mo2 Mo3 O11 -43.64(13) 2_665 .
O6 Mo2 Mo3 O3 -156.2(3) . .
O7 Mo2 Mo3 O3 94.1(2) . .
O8 Mo2 Mo3 O3 -153.0(3) . .
O5 Mo2 Mo3 O3 -3.2(2) . .
O2 Mo2 Mo3 O3 -68.49(16) . .
Mo4 Mo2 Mo3 O3 -40.28(13) 2_665 .
O6 Mo2 Mo3 O4 -85.7(2) . .
O7 Mo2 Mo3 O4 164.5(2) . .
O8 Mo2 Mo3 O4 -82.5(3) . .
O5 Mo2 Mo3 O4 67.30(18) . .
O3 Mo2 Mo3 O4 70.50(16) . .
O2 Mo2 Mo3 O4 2.00(13) . .
Mo4 Mo2 Mo3 O4 30.21(10) 2_665 .
O6 Mo2 Mo3 Mo1 -169.3(2) . 2_665
O7 Mo2 Mo3 Mo1 80.97(17) . 2_665
O8 Mo2 Mo3 Mo1 -166.1(2) . 2_665
O5 Mo2 Mo3 Mo1 -16.27(15) . 2_665
O3 Mo2 Mo3 Mo1 -13.08(13) . 2_665
O2 Mo2 Mo3 Mo1 -81.57(9) . 2_665
Mo4 Mo2 Mo3 Mo1 -53.36(2) 2_665 2_665
O1 Mo1 O2 Mo4 86.0(2) . 2_665
O4 Mo1 O2 Mo4 -166.87(18) . 2_665
O3 Mo1 O2 Mo4 -48.5(3) 2_665 2_665
O11 Mo1 O2 Mo4 -9.94(16) 2_665 2_665
O3 Mo1 O2 Mo4 -92.11(17) . 2_665
Mo3 Mo1 O2 Mo4 -11.19(19) 2_665 2_665
Mo1 Mo1 O2 Mo4 -78.14(16) 2_665 2_665
O1 Mo1 O2 Mo2 -173.53(19) . .
O4 Mo1 O2 Mo2 -66.4(2) . .
O3 Mo1 O2 Mo2 52.0(3) 2_665 .
O11 Mo1 O2 Mo2 90.53(19) 2_665 .
O3 Mo1 O2 Mo2 8.36(15) . .
Mo3 Mo1 O2 Mo2 89.29(16) 2_665 .
Mo4 Mo1 O2 Mo2 100.5(2) 2_665 .
Mo1 Mo1 O2 Mo2 22.33(19) 2_665 .
O6 Mo2 O2 Mo1 159.3(2) . .
O7 Mo2 O2 Mo1 -44.7(7) . .
O8 Mo2 O2 Mo1 64.5(2) . .
O5 Mo2 O2 Mo1 -99.8(2) . .
O3 Mo2 O2 Mo1 -9.09(17) . .
Mo3 Mo2 O2 Mo1 33.13(16) . .
Mo4 Mo2 O2 Mo1 -110.8(2) 2_665 .
O6 Mo2 O2 Mo4 -89.88(19) . 2_665
O7 Mo2 O2 Mo4 66.1(6) . 2_665
O8 Mo2 O2 Mo4 175.32(16) . 2_665
O5 Mo2 O2 Mo4 11.04(14) . 2_665
O3 Mo2 O2 Mo4 101.70(14) . 2_665
Mo3 Mo2 O2 Mo4 143.92(10) . 2_665
O6 Mo2 O3 Mo1 -168.6(5) . 2_665
O7 Mo2 O3 Mo1 36.1(5) . 2_665
O8 Mo2 O3 Mo1 137.3(5) . 2_665
O5 Mo2 O3 Mo1 -59.5(4) . 2_665
O2 Mo2 O3 Mo1 -133.6(5) . 2_665
Mo3 Mo2 O3 Mo1 123.0(5) . 2_665
Mo4 Mo2 O3 Mo1 -90.9(4) 2_665 2_665
O6 Mo2 O3 Mo3 68.4(6) . .
O7 Mo2 O3 Mo3 -86.93(19) . .
O8 Mo2 O3 Mo3 14.33(15) . .
O5 Mo2 O3 Mo3 177.52(15) . .
O2 Mo2 O3 Mo3 103.38(15) . .
Mo4 Mo2 O3 Mo3 146.09(10) 2_665 .
O6 Mo2 O3 Mo1 -28.3(6) . .
O7 Mo2 O3 Mo1 176.30(19) . .
O8 Mo2 O3 Mo1 -82.44(16) . .
O5 Mo2 O3 Mo1 80.76(15) . .
O2 Mo2 O3 Mo1 6.61(12) . .
Mo3 Mo2 O3 Mo1 -96.77(15) . .
Mo4 Mo2 O3 Mo1 49.32(9) 2_665 .
O10 Mo3 O3 Mo1 103.0(5) . 2_665
O9 Mo3 O3 Mo1 -76.5(2) . 2_665
O8 Mo3 O3 Mo1 -172.2(2) . 2_665
O11 Mo3 O3 Mo1 19.07(16) . 2_665
O4 Mo3 O3 Mo1 103.83(17) . 2_665
Mo2 Mo3 O3 Mo1 -157.7(2) . 2_665
O10 Mo3 O3 Mo2 -99.2(5) . .
O9 Mo3 O3 Mo2 81.27(19) . .
O8 Mo3 O3 Mo2 -14.48(15) . .
O11 Mo3 O3 Mo2 176.81(18) . .
O4 Mo3 O3 Mo2 -98.43(15) . .
Mo1 Mo3 O3 Mo2 157.7(2) 2_665 .
O10 Mo3 O3 Mo1 -2.1(5) . .
O9 Mo3 O3 Mo1 178.45(17) . .
O8 Mo3 O3 Mo1 82.70(16) . .
O11 Mo3 O3 Mo1 -86.01(16) . .
O4 Mo3 O3 Mo1 -1.25(12) . .
Mo1 Mo3 O3 Mo1 -105.08(18) 2_665 .
Mo2 Mo3 O3 Mo1 97.18(15) . .
O1 Mo1 O3 Mo1 49(5) . 2_665
O4 Mo1 O3 Mo1 -101.56(19) . 2_665
O2 Mo1 O3 Mo1 155.2(2) . 2_665
O3 Mo1 O3 Mo1 0.0 2_665 2_665
O11 Mo1 O3 Mo1 76.78(17) 2_665 2_665
Mo3 Mo1 O3 Mo1 42.52(13) 2_665 2_665
Mo4 Mo1 O3 Mo1 114.89(14) 2_665 2_665
O1 Mo1 O3 Mo2 -114(5) . .
O4 Mo1 O3 Mo2 95.39(17) . .
O2 Mo1 O3 Mo2 -7.88(14) . .
O3 Mo1 O3 Mo2 -163.1(2) 2_665 .
O11 Mo1 O3 Mo2 -86.28(14) 2_665 .
Mo3 Mo1 O3 Mo2 -120.54(11) 2_665 .
Mo4 Mo1 O3 Mo2 -48.17(10) 2_665 .
Mo1 Mo1 O3 Mo2 -163.1(2) 2_665 .
O1 Mo1 O3 Mo3 152(5) . .
O4 Mo1 O3 Mo3 1.61(15) . .
O2 Mo1 O3 Mo3 -101.66(16) . .
O3 Mo1 O3 Mo3 103.16(18) 2_665 .
O11 Mo1 O3 Mo3 179.95(15) 2_665 .
Mo3 Mo1 O3 Mo3 145.68(11) 2_665 .
Mo4 Mo1 O3 Mo3 -141.94(11) 2_665 .
Mo1 Mo1 O3 Mo3 103.16(18) 2_665 .
O1 Mo1 O4 Mo3 179.3(2) . .
O2 Mo1 O4 Mo3 72.3(2) . .
O3 Mo1 O4 Mo3 -76.0(2) 2_665 .
O11 Mo1 O4 Mo3 -5.9(5) 2_665 .
O3 Mo1 O4 Mo3 -1.71(16) . .
Mo3 Mo1 O4 Mo3 -70.1(3) 2_665 .
Mo4 Mo1 O4 Mo3 59.7(3) 2_665 .
Mo1 Mo1 O4 Mo3 -34.38(16) 2_665 .
O10 Mo3 O4 Mo1 -178.5(2) . .
O9 Mo3 O4 Mo1 0.2(11) . .
O8 Mo3 O4 Mo1 -73.7(2) . .
O11 Mo3 O4 Mo1 76.4(2) . .
O3 Mo3 O4 Mo1 1.88(18) . .
Mo1 Mo3 O4 Mo1 36.74(18) 2_665 .
Mo2 Mo3 O4 Mo1 -41.58(18) . .
O6 Mo2 O5 Mo4 72.5(3) . 2_665
O7 Mo2 O5 Mo4 179.9(2) . 2_665
O8 Mo2 O5 Mo4 -50.8(5) . 2_665
O3 Mo2 O5 Mo4 -87.8(2) . 2_665
O2 Mo2 O5 Mo4 -14.72(19) . 2_665
Mo3 Mo2 O5 Mo4 -85.6(2) . 2_665
O10 Mo3 O8 Mo2 174.1(2) . .
O9 Mo3 O8 Mo2 -78.3(3) . .
O11 Mo3 O8 Mo2 37.1(4) . .
O3 Mo3 O8 Mo2 19.06(19) . .
O4 Mo3 O8 Mo2 91.9(2) . .
Mo1 Mo3 O8 Mo2 14.3(2) 2_665 .
O6 Mo2 O8 Mo3 177.4(3) . .
O7 Mo2 O8 Mo3 70.0(3) . .
O5 Mo2 O8 Mo3 -58.2(5) . .
O3 Mo2 O8 Mo3 -19.13(19) . .
O2 Mo2 O8 Mo3 -92.8(2) . .
Mo4 Mo2 O8 Mo3 -88.7(2) 2_665 .
O10 Mo3 O11 Mo4 22.8(4) . .
O9 Mo3 O11 Mo4 -84.8(4) . .
O8 Mo3 O11 Mo4 159.7(3) . .
O3 Mo3 O11 Mo4 177.9(4) . .
O4 Mo3 O11 Mo4 105.1(4) . .
Mo1 Mo3 O11 Mo4 -164.6(5) 2_665 .
Mo2 Mo3 O11 Mo4 -179.7(3) . .
O10 Mo3 O11 Mo1 -172.6(2) . 2_665
O9 Mo3 O11 Mo1 79.8(2) . 2_665
O8 Mo3 O11 Mo1 -35.7(4) . 2_665
O3 Mo3 O11 Mo1 -17.55(15) . 2_665
O4 Mo3 O11 Mo1 -90.32(17) . 2_665
Mo2 Mo3 O11 Mo1 -15.1(2) . 2_665
O13 Mo4 O11 Mo3 -13.5(4) . .
O12 Mo4 O11 Mo3 137.0(4) . .
O5 Mo4 O11 Mo3 -111.6(4) 2_665 .
O14 Mo4 O11 Mo3 80.7(4) . .
O2 Mo4 O11 Mo3 173.7(4) 2_665 .
Mo2 Mo4 O11 Mo3 -143.7(4) 2_665 .
Mo1 Mo4 O11 Mo3 164.7(5) 2_665 .
O13 Mo4 O11 Mo1 -178.2(2) . 2_665
O12 Mo4 O11 Mo1 -27.6(5) . 2_665
O5 Mo4 O11 Mo1 83.71(18) 2_665 2_665
O14 Mo4 O11 Mo1 -83.93(19) . 2_665
O2 Mo4 O11 Mo1 9.00(14) 2_665 2_665
Mo2 Mo4 O11 Mo1 51.65(13) 2_665 2_665
O13 Mo4 O14 C1 -24.9(5) . .
O12 Mo4 O14 C1 80.9(5) . .
O5 Mo4 O14 C1 -156.5(5) 2_665 .
O11 Mo4 O14 C1 -120.9(5) . .
O2 Mo4 O14 C1 170.1(5) 2_665 .
Mo2 Mo4 O14 C1 170.9(4) 2_665 .
Mo1 Mo4 O14 C1 -160.1(5) 2_665 .
Mo4 O14 C1 O15 -21.6(10) . .
Mo4 O14 C1 C2 154.9(5) . .
O15 C1 C2 C3 -6.2(15) . .
O14 C1 C2 C3 177.0(11) . .
O15 C1 C2 C3A 49.1(13) . .
O14 C1 C2 C3A -127.7(10) . .
O15 C1 C2 N1 -163.6(7) . .
O14 C1 C2 N1 19.7(10) . .
N1 C2 C3 C3A -106.0(13) . .
C1 C2 C3 C3A 98.9(13) . .
C3A C2 C3 C4 50.3(11) . .
N1 C2 C3 C4 -55.7(15) . .
C1 C2 C3 C4 149.2(9) . .
C4 C3 C3A C2 -130.2(9) . .
C2 C3 C3A C4 130.2(9) . .
N1 C2 C3A C3 105.2(13) . .
C1 C2 C3A C3 -111.1(12) . .
C3 C2 C3A C4 -53.3(12) . .
N1 C2 C3A C4 51.9(15) . .
C1 C2 C3A C4 -164.4(8) . .
C3 C3A C4 C5 50.3(13) . .
C2 C3A C4 C5 100.3(13) . .
C2 C3A C4 C3 50.0(11) . .
C3A C3 C4 C5 -137.1(11) . .
C2 C3 C4 C5 172.6(11) . .
C2 C3 C4 C3A -50.3(11) . .
C3A C4 C5 C6 -164.0(12) . .
C3 C4 C5 C6 -133.7(14) . .
C4 C5 C6 N2 -164.4(12) . .
